data_4119232
loop_
_publ_author_name
'Xichen Xu'
'Yu Qian'
'Peter Y. Zavalij'
'Michael P. Doyle'

_publ_section_title
;
 Highly Selective Catalyst-Dependent Competitive 1,2-C\\rightarrowC,
 -O\\rightarrowC, and -N\\rightarrowC Migrations from
 \b-Methylene-\b-silyloxy-\b-amido-\a-diazoacetates
;
_journal_name_full 'Journal of the American Chemical Society'
_journal_page_first 1244
_journal_page_last 1247
_journal_paper_doi 10.1021/ja311392m
_journal_volume 135
_journal_year 2013
_chemical_formula_moiety 'C27 H33 Br N2 O4 Si'
_chemical_formula_sum 'C27 H33 Br N2 O4 Si'
_chemical_formula_weight 557.55
_chemical_name_common QY0716
_chemical_name_systematic
;
QY0716
;
_space_group_crystal_system triclinic
_space_group_IT_number 2
_space_group_name_Hall '-P 1'
_space_group_name_H-M_alt 'P -1'
_symmetry_cell_setting triclinic
_symmetry_space_group_name_Hall '-P 1'
_symmetry_space_group_name_H-M 'P -1'
_atom_sites_solution_hydrogens difmap
_atom_sites_solution_primary direct
_atom_sites_solution_secondary difmap
_audit_creation_method 'SHELXL-97 & ZCIF'
_cell_angle_alpha 90.5361(16)
_cell_angle_beta 94.8492(17)
_cell_angle_gamma 102.6097(16)
_cell_formula_units_Z 4
_cell_length_a 12.0963(12)
_cell_length_b 12.6843(13)
_cell_length_c 18.3120(18)
_cell_measurement_reflns_used 13943
_cell_measurement_temperature 150(2)
_cell_measurement_theta_max 30.9
_cell_measurement_theta_min 2.3
_cell_volume 2731.0(5)
_computing_cell_refinement Apex2
_computing_data_collection 'Apex2 (Bruker, 2010)'
_computing_data_reduction Apex2
_computing_molecular_graphics 'XSHEL (Bruker, 2004)'
_computing_publication_material SHELXL-97
_computing_structure_refinement 'SHELXL-2012 (Sheldrick, 2012)'
_computing_structure_solution 'SHELXS (Sheldrick, 2008)'
_diffrn_ambient_temperature 150(2)
_diffrn_detector 'CCD area detector'
_diffrn_detector_area_resol_mean 8.333
_diffrn_detector_type 'Bruker Smart Apex II'
_diffrn_measured_fraction_theta_full 0.999
_diffrn_measured_fraction_theta_max 0.995
_diffrn_measurement_device_type 'three-circle diffractometer'
_diffrn_measurement_method '\f and \w scans'
_diffrn_measurement_specimen_support 'MiTeGen loop'
_diffrn_orient_matrix_type standard
_diffrn_orient_matrix_UB_11 0.0737427
_diffrn_orient_matrix_UB_12 0.0171788
_diffrn_orient_matrix_UB_13 0.0314072
_diffrn_orient_matrix_UB_21 0.0031788
_diffrn_orient_matrix_UB_22 0.0789724
_diffrn_orient_matrix_UB_23 -0.0053125
_diffrn_orient_matrix_UB_31 -0.0422508
_diffrn_orient_matrix_UB_32 0.0001510
_diffrn_orient_matrix_UB_33 0.0446254
_diffrn_radiation_type MoK\a
_diffrn_radiation_wavelength 0.71073
_diffrn_reflns_av_R_equivalents 0.0266
_diffrn_reflns_Laue_measured_fraction_full 0.999
_diffrn_reflns_Laue_measured_fraction_max 0.995
_diffrn_reflns_limit_h_max 16
_diffrn_reflns_limit_h_min -17
_diffrn_reflns_limit_k_max 17
_diffrn_reflns_limit_k_min -17
_diffrn_reflns_limit_l_max 25
_diffrn_reflns_limit_l_min -25
_diffrn_reflns_number 46940
_diffrn_reflns_point_group_measured_fraction_full 0.999
_diffrn_reflns_point_group_measured_fraction_max 0.995
_diffrn_reflns_theta_full 25.242
_diffrn_reflns_theta_max 29.999
_diffrn_reflns_theta_min 2.015
_diffrn_standards_decay_% 0
_exptl_absorpt_coefficient_mu 1.583
_exptl_absorpt_correction_T_max 0.795
_exptl_absorpt_correction_T_min 0.670
_exptl_absorpt_correction_type multi-scan
_exptl_absorpt_process_details 'SADABS (Sheldrick, 2008)'
_exptl_crystal_colour colourless
_exptl_crystal_density_diffrn 1.356
_exptl_crystal_description needle
_exptl_crystal_F_000 1160
_exptl_crystal_size_max 0.51
_exptl_crystal_size_mid 0.165
_exptl_crystal_size_min 0.145
_refine_diff_density_max 0.477
_refine_diff_density_min -0.584
_refine_diff_density_rms 0.054
_refine_ls_extinction_method none
_refine_ls_goodness_of_fit_ref 1.000
_refine_ls_hydrogen_treatment refxyz
_refine_ls_matrix_type full
_refine_ls_number_parameters 829
_refine_ls_number_reflns 15841
_refine_ls_number_restraints 0
_refine_ls_restrained_S_all 1.000
_refine_ls_R_factor_all 0.0543
_refine_ls_R_factor_gt 0.0338
_refine_ls_shift/su_max 0.001
_refine_ls_shift/su_mean 0.000
_refine_ls_structure_factor_coef Fsqd
_refine_ls_weighting_details
;
 w=1/[\s^2^(Fo^2^)+(0.0100P)^2^+1.7320P]
 where P=(Fo^2^+2Fc^2^)/3
;
_refine_ls_weighting_scheme calc
_refine_ls_wR_factor_gt 0.0598
_refine_ls_wR_factor_ref 0.0634
_reflns_Friedel_coverage 0.000
_reflns_number_gt 11997
_reflns_number_total 15841
_reflns_threshold_expression 'I > 2\s(I)'
_cod_data_source_file ja311392m_si_004.cif
_cod_data_source_block 2312
_cod_database_code 4119232
_shelx_space_group_comment
;
The symmetry employed for this shelxl refinement is uniquely defined
by the following loop, which should always be used as a source of
symmetry information in preference to the above space-group names.
They are only intended as comments.
;
_shelx_estimated_absorpt_t_min 0.499
_shelx_estimated_absorpt_t_max 0.803
_diffrn_reflns_sigmai/neti 0.0338
_shelxl_version_number 2012-4

loop_
_space_group_symop_operation_xyz
'x, y, z'
'-x, -y, -z'

loop_
_atom_site_label
_atom_site_type_symbol
_atom_site_fract_x
_atom_site_fract_y
_atom_site_fract_z
_atom_site_U_iso_or_equiv
_atom_site_adp_type
_atom_site_occupancy
_atom_site_site_symmetry_order
_atom_site_calc_flag
_atom_site_refinement_flags
C1A C 0.10374(12) 0.59227(12) 0.39322(7) 0.0176(3) Uani 1 1 d D
C2A C 0.22440(12) 0.58135(12) 0.41387(8) 0.0191(3) Uani 1 1 d D
H2A H 0.2516(14) 0.6125(13) 0.4611(9) 0.023 Uiso 1 1 d D
H2B H 0.2752(14) 0.6155(13) 0.3784(9) 0.023 Uiso 1 1 d D
C3A C 0.21224(12) 0.45778(12) 0.41202(7) 0.0173(3) Uani 1 1 d D
H3A H 0.1840(13) 0.4285(13) 0.4585(9) 0.021 Uiso 1 1 d D
N4A N 0.12279(10) 0.42682(10) 0.34960(6) 0.0169(2) Uani 1 1 d D
C5A C 0.05672(12) 0.31343(12) 0.34708(8) 0.0186(3) Uani 1 1 d D
H5A H 0.1084(14) 0.2684(13) 0.3662(9) 0.022 Uiso 1 1 d D
C6A C -0.03777(14) 0.31196(13) 0.39861(8) 0.0223(3) Uani 1 1 d D
H6A H -0.1074(15) 0.2674(14) 0.3808(9) 0.027 Uiso 1 1 d D
H6B H -0.0180(14) 0.2906(14) 0.4458(10) 0.027 Uiso 1 1 d D
C7A C -0.04569(12) 0.42887(12) 0.40550(7) 0.0193(3) Uani 1 1 d D
N8A N 0.04041(10) 0.48974(10) 0.36659(6) 0.0171(2) Uani 1 1 d D
O9A O -0.11179(9) 0.46721(9) 0.43757(6) 0.0249(2) Uani 1 1 d D
C10A C 0.05991(12) 0.67828(12) 0.40530(7) 0.0185(3) Uani 1 1 d D
O10A O 0.12860(9) 0.76573(8) 0.44252(5) 0.0212(2) Uani 1 1 d D
C11A C -0.06266(12) 0.68220(12) 0.39325(8) 0.0210(3) Uani 1 1 d D
O11A O -0.10810(9) 0.73189(9) 0.43410(6) 0.0298(3) Uani 1 1 d D
O12A O -0.11391(9) 0.62894(9) 0.33202(6) 0.0244(2) Uani 1 1 d D
C13A C -0.23532(15) 0.62147(18) 0.32139(11) 0.0357(4) Uani 1 1 d D
H13A H -0.2710(18) 0.5818(18) 0.3586(12) 0.054 Uiso 1 1 d D
H13B H -0.2612(18) 0.5857(17) 0.2751(12) 0.054 Uiso 1 1 d D
H13C H -0.2488(18) 0.6921(18) 0.3208(11) 0.054 Uiso 1 1 d D
Si1A Si 0.15054(4) 0.89767(3) 0.42708(2) 0.02062(8) Uani 1 1 d D
C14A C 0.04949(16) 0.92820(16) 0.35205(10) 0.0320(4) Uani 1 1 d D
H14A H 0.0448(17) 0.8837(17) 0.3107(12) 0.048 Uiso 1 1 d D
H14B H 0.0759(17) 1.0016(18) 0.3378(11) 0.048 Uiso 1 1 d D
H14C H -0.0267(18) 0.9173(16) 0.3654(11) 0.048 Uiso 1 1 d D
C15A C 0.13471(17) 0.95973(15) 0.51678(10) 0.0318(4) Uani 1 1 d D
H15A H 0.0601(18) 0.9325(16) 0.5312(11) 0.048 Uiso 1 1 d D
H15B H 0.1464(17) 1.0362(18) 0.5155(11) 0.048 Uiso 1 1 d D
H15C H 0.1894(18) 0.9416(16) 0.5546(11) 0.048 Uiso 1 1 d D
C16A C 0.30085(13) 0.93760(13) 0.40119(8) 0.0252(3) Uani 1 1 d D
C17A C 0.34051(18) 1.06139(16) 0.40076(12) 0.0405(4) Uani 1 1 d D
H17A H 0.3386(19) 1.0952(18) 0.4494(13) 0.061 Uiso 1 1 d D
H17B H 0.2915(19) 1.0931(18) 0.3677(13) 0.061 Uiso 1 1 d D
H17C H 0.417(2) 1.0830(18) 0.3844(12) 0.061 Uiso 1 1 d D
C18A C 0.37991(15) 0.89293(16) 0.45718(10) 0.0313(4) Uani 1 1 d D
H18A H 0.4580(18) 0.9139(16) 0.4448(11) 0.047 Uiso 1 1 d D
H18B H 0.3602(17) 0.8136(18) 0.4586(11) 0.047 Uiso 1 1 d D
H18C H 0.3797(17) 0.9214(16) 0.5068(12) 0.047 Uiso 1 1 d D
C19A C 0.30789(17) 0.88917(17) 0.32475(10) 0.0337(4) Uani 1 1 d D
H19A H 0.2619(18) 0.9192(17) 0.2874(12) 0.051 Uiso 1 1 d D
H19B H 0.2830(18) 0.8093(18) 0.3241(11) 0.051 Uiso 1 1 d D
H19C H 0.3868(18) 0.9067(17) 0.3117(11) 0.051 Uiso 1 1 d D
C31A C 0.31828(12) 0.41861(11) 0.39908(7) 0.0175(3) Uani 1 1 d D
C32A C 0.36487(13) 0.43058(13) 0.33191(8) 0.0234(3) Uani 1 1 d D
H32A H 0.3282(14) 0.4643(14) 0.2936(9) 0.028 Uiso 1 1 d D
C33A C 0.46279(13) 0.39428(14) 0.32057(8) 0.0252(3) Uani 1 1 d D
H33A H 0.4953(15) 0.4036(14) 0.2757(10) 0.030 Uiso 1 1 d D
C34A C 0.51293(12) 0.34524(12) 0.37723(8) 0.0220(3) Uani 1 1 d D
C35A C 0.46909(14) 0.33263(15) 0.44466(9) 0.0299(4) Uani 1 1 d D
H35A H 0.5026(16) 0.2980(15) 0.4811(10) 0.036 Uiso 1 1 d D
C36A C 0.37093(14) 0.36931(14) 0.45503(8) 0.0274(3) Uani 1 1 d D
H36A H 0.3396(15) 0.3606(14) 0.5017(10) 0.033 Uiso 1 1 d D
Br1A Br 0.643280(14) 0.289552(16) 0.362186(10) 0.03475(5) Uani 1 1 d D
C41A C 0.01073(12) 0.27729(12) 0.26880(8) 0.0196(3) Uani 1 1 d D
C42A C -0.05070(14) 0.17152(14) 0.25412(9) 0.0288(3) Uani 1 1 d D
H42A H -0.0620(15) 0.1246(15) 0.2934(10) 0.035 Uiso 1 1 d D
C43A C -0.09053(16) 0.13575(16) 0.18295(10) 0.0369(4) Uani 1 1 d D
H43A H -0.1296(17) 0.0645(17) 0.1739(11) 0.044 Uiso 1 1 d D
C44A C -0.07047(15) 0.20529(16) 0.12526(10) 0.0352(4) Uani 1 1 d D
H44A H -0.0985(16) 0.1817(15) 0.0752(11) 0.042 Uiso 1 1 d D
C45A C -0.01080(14) 0.31035(15) 0.13941(9) 0.0279(3) Uani 1 1 d D
H45A H 0.0022(15) 0.3600(15) 0.1007(10) 0.033 Uiso 1 1 d D
C46A C 0.02976(13) 0.34665(13) 0.21067(8) 0.0220(3) Uani 1 1 d D
H46A H 0.0700(14) 0.4197(14) 0.2201(9) 0.026 Uiso 1 1 d D
C1B C 0.41444(12) 0.42749(12) 0.11743(7) 0.0192(3) Uani 1 1 d D
C2B C 0.29230(13) 0.43761(12) 0.10313(9) 0.0208(3) Uani 1 1 d D
H2C H 0.2495(14) 0.4138(13) 0.1443(9) 0.025 Uiso 1 1 d D
H2D H 0.2556(14) 0.3970(14) 0.0607(9) 0.025 Uiso 1 1 d D
C3B C 0.30501(12) 0.56064(12) 0.09550(8) 0.0189(3) Uani 1 1 d D
H3B H 0.3259(14) 0.5796(13) 0.0470(9) 0.023 Uiso 1 1 d D
N4B N 0.40362(10) 0.60094(10) 0.15025(6) 0.0179(2) Uani 1 1 d D
C5B C 0.46968(13) 0.71256(12) 0.14062(8) 0.0206(3) Uani 1 1 d D
H5B H 0.4167(14) 0.7550(13) 0.1201(9) 0.025 Uiso 1 1 d D
C6B C 0.55574(14) 0.70134(13) 0.08545(9) 0.0238(3) Uani 1 1 d D
H6C H 0.5290(14) 0.7143(14) 0.0373(10) 0.029 Uiso 1 1 d D
H6D H 0.6265(15) 0.7459(14) 0.0961(9) 0.029 Uiso 1 1 d D
C7B C 0.56284(12) 0.58413(12) 0.08809(8) 0.0207(3) Uani 1 1 d D
N8B N 0.48172(10) 0.53288(10) 0.13401(6) 0.0184(2) Uani 1 1 d D
O9B O 0.62510(9) 0.53874(9) 0.05755(6) 0.0265(2) Uani 1 1 d D
C10B C 0.45474(12) 0.33850(12) 0.10936(8) 0.0197(3) Uani 1 1 d D
O10B O 0.38112(9) 0.24512(8) 0.08228(5) 0.0224(2) Uani 1 1 d D
C11B C 0.57740(13) 0.33283(12) 0.11644(8) 0.0225(3) Uani 1 1 d D
O11B O 0.61743(10) 0.27939(9) 0.07519(6) 0.0317(3) Uani 1 1 d D
O12B O 0.63525(9) 0.39007(9) 0.17470(6) 0.0255(2) Uani 1 1 d D
C13B C 0.75646(15) 0.39356(18) 0.18125(11) 0.0360(4) Uani 1 1 d D
H13D H 0.7695(18) 0.3211(18) 0.1819(11) 0.054 Uiso 1 1 d D
H13E H 0.7868(18) 0.4311(18) 0.2267(12) 0.054 Uiso 1 1 d D
H13F H 0.7882(18) 0.4335(18) 0.1419(12) 0.054 Uiso 1 1 d D
Si1B Si 0.33857(4) 0.13605(3) 0.13238(2) 0.02291(9) Uani 1 1 d D
C14B C 0.24301(17) 0.16863(17) 0.19928(10) 0.0350(4) Uani 1 1 d D
H14D H 0.2837(18) 0.2274(18) 0.2314(12) 0.053 Uiso 1 1 d D
H14E H 0.2147(18) 0.1080(18) 0.2297(12) 0.053 Uiso 1 1 d D
H14F H 0.1796(19) 0.1898(17) 0.1749(12) 0.053 Uiso 1 1 d D
C15B C 0.46436(18) 0.09869(19) 0.18125(13) 0.0435(5) Uani 1 1 d D
H15D H 0.520(2) 0.0916(19) 0.1498(13) 0.065 Uiso 1 1 d D
H15E H 0.4439(19) 0.032(2) 0.2068(13) 0.065 Uiso 1 1 d D
H15F H 0.499(2) 0.153(2) 0.2174(13) 0.065 Uiso 1 1 d D
C16B C 0.26113(16) 0.03064(14) 0.06223(10) 0.0339(4) Uani 1 1 d D
C17B C 0.2049(3) -0.07109(19) 0.10156(14) 0.0638(8) Uani 1 1 d D
H17D H 0.147(2) -0.056(2) 0.1329(16) 0.096 Uiso 1 1 d D
H17E H 0.261(2) -0.100(2) 0.1340(16) 0.096 Uiso 1 1 d D
H17F H 0.169(2) -0.127(2) 0.0666(16) 0.096 Uiso 1 1 d D
C18B C 0.3440(2) 0.00072(19) 0.01135(14) 0.0533(6) Uani 1 1 d D
H18D H 0.302(2) -0.051(2) -0.0269(14) 0.080 Uiso 1 1 d D
H18E H 0.404(2) -0.029(2) 0.0387(14) 0.080 Uiso 1 1 d D
H18F H 0.384(2) 0.064(2) -0.0124(14) 0.080 Uiso 1 1 d D
C19B C 0.1702(2) 0.0744(2) 0.01644(14) 0.0548(6) Uani 1 1 d D
H19D H 0.203(2) 0.143(2) -0.0100(14) 0.082 Uiso 1 1 d D
H19E H 0.115(2) 0.093(2) 0.0461(15) 0.082 Uiso 1 1 d D
H19F H 0.129(2) 0.021(2) -0.0190(15) 0.082 Uiso 1 1 d D
C31B C 0.20201(12) 0.60311(11) 0.11154(8) 0.0185(3) Uani 1 1 d D
C32B C 0.18171(13) 0.62925(14) 0.18237(8) 0.0251(3) Uani 1 1 d D
H32B H 0.2344(15) 0.6198(14) 0.2215(10) 0.030 Uiso 1 1 d D
C33B C 0.08562(14) 0.66728(14) 0.19590(8) 0.0270(3) Uani 1 1 d D
H33B H 0.0740(15) 0.6850(14) 0.2445(10) 0.032 Uiso 1 1 d D
C34B C 0.00961(13) 0.67886(13) 0.13780(8) 0.0236(3) Uani 1 1 d D
C35B C 0.02626(15) 0.65216(16) 0.06687(9) 0.0324(4) Uani 1 1 d D
H35B H -0.0266(16) 0.6622(15) 0.0280(10) 0.039 Uiso 1 1 d D
C36B C 0.12305(14) 0.61508(15) 0.05427(9) 0.0300(4) Uani 1 1 d D
H36B H 0.1364(15) 0.5979(15) 0.0055(10) 0.036 Uiso 1 1 d D
Br1B Br -0.117918(15) 0.737728(18) 0.154763(10) 0.04046(5) Uani 1 1 d D
C41B C 0.52612(12) 0.76361(12) 0.21391(8) 0.0228(3) Uani 1 1 d D
C42B C 0.59710(16) 0.86637(15) 0.21565(11) 0.0376(4) Uani 1 1 d D
H42B H 0.6071(17) 0.9020(16) 0.1711(11) 0.045 Uiso 1 1 d D
C43B C 0.64850(18) 0.91511(19) 0.28188(13) 0.0502(6) Uani 1 1 d D
H43B H 0.692(2) 0.9825(19) 0.2811(12) 0.060 Uiso 1 1 d D
C44B C 0.62995(17) 0.86267(19) 0.34657(12) 0.0484(6) Uani 1 1 d D
H44B H 0.6674(19) 0.8958(18) 0.3920(12) 0.058 Uiso 1 1 d D
C45B C 0.56021(16) 0.76150(18) 0.34547(10) 0.0382(4) Uani 1 1 d D
H45B H 0.5463(17) 0.7215(16) 0.3890(11) 0.046 Uiso 1 1 d D
C46B C 0.50794(14) 0.71148(15) 0.27955(9) 0.0271(3) Uani 1 1 d D
H46B H 0.4627(15) 0.6416(15) 0.2797(10) 0.032 Uiso 1 1 d D

loop_
_atom_site_aniso_label
_atom_site_aniso_U_11
_atom_site_aniso_U_22
_atom_site_aniso_U_33
_atom_site_aniso_U_23
_atom_site_aniso_U_13
_atom_site_aniso_U_12
C1A 0.0176(7) 0.0200(7) 0.0145(6) 0.0000(5) 0.0019(5) 0.0028(6)
C2A 0.0178(7) 0.0202(8) 0.0193(7) -0.0015(6) 0.0022(5) 0.0042(6)
C3A 0.0177(7) 0.0194(7) 0.0149(6) -0.0001(5) 0.0012(5) 0.0045(6)
N4A 0.0161(6) 0.0174(6) 0.0181(5) -0.0017(5) 0.0014(4) 0.0059(5)
C5A 0.0195(7) 0.0173(7) 0.0192(7) 0.0001(5) 0.0023(5) 0.0040(6)
C6A 0.0234(8) 0.0208(8) 0.0217(7) 0.0005(6) 0.0066(6) 0.0010(6)
C7A 0.0179(7) 0.0238(8) 0.0154(6) 0.0001(5) 0.0017(5) 0.0028(6)
N8A 0.0163(6) 0.0183(6) 0.0175(5) -0.0008(5) 0.0038(4) 0.0048(5)
O9A 0.0225(5) 0.0288(6) 0.0238(5) -0.0025(4) 0.0080(4) 0.0046(5)
C10A 0.0204(7) 0.0200(7) 0.0153(6) 0.0004(5) 0.0025(5) 0.0043(6)
O10A 0.0235(5) 0.0181(5) 0.0210(5) -0.0016(4) -0.0004(4) 0.0037(4)
C11A 0.0222(7) 0.0209(8) 0.0212(7) 0.0014(6) 0.0026(6) 0.0071(6)
O11A 0.0266(6) 0.0343(7) 0.0312(6) -0.0074(5) 0.0046(5) 0.0123(5)
O12A 0.0197(5) 0.0315(6) 0.0231(5) -0.0043(4) -0.0018(4) 0.0098(5)
C13A 0.0208(8) 0.0459(12) 0.0408(10) -0.0084(9) -0.0032(7) 0.0107(8)
Si1A 0.0240(2) 0.0179(2) 0.02056(19) -0.00076(16) 0.00133(16) 0.00622(17)
C14A 0.0339(9) 0.0315(10) 0.0327(9) 0.0039(7) -0.0015(7) 0.0130(8)
C15A 0.0391(10) 0.0268(9) 0.0310(9) -0.0080(7) 0.0046(8) 0.0100(8)
C16A 0.0259(8) 0.0221(8) 0.0267(8) 0.0032(6) 0.0036(6) 0.0031(6)
C17A 0.0407(11) 0.0274(10) 0.0501(12) 0.0076(9) 0.0051(9) -0.0001(8)
C18A 0.0236(8) 0.0342(10) 0.0337(9) 0.0025(8) -0.0019(7) 0.0029(7)
C19A 0.0344(10) 0.0411(11) 0.0276(8) 0.0057(8) 0.0088(7) 0.0100(8)
C31A 0.0169(6) 0.0175(7) 0.0179(6) -0.0010(5) 0.0017(5) 0.0032(5)
C32A 0.0229(7) 0.0306(9) 0.0192(7) 0.0052(6) 0.0029(6) 0.0105(7)
C33A 0.0225(7) 0.0349(9) 0.0201(7) 0.0021(6) 0.0061(6) 0.0087(7)
C34A 0.0165(7) 0.0225(8) 0.0275(7) -0.0011(6) 0.0012(6) 0.0054(6)
C35A 0.0302(9) 0.0399(10) 0.0243(8) 0.0080(7) 0.0005(7) 0.0182(8)
C36A 0.0286(8) 0.0384(10) 0.0192(7) 0.0053(7) 0.0062(6) 0.0143(7)
Br1A 0.02225(8) 0.04650(11) 0.04038(10) 0.00446(8) 0.00520(7) 0.01708(8)
C41A 0.0173(7) 0.0219(8) 0.0205(7) -0.0034(6) 0.0020(5) 0.0064(6)
C42A 0.0320(9) 0.0233(9) 0.0302(8) -0.0021(7) 0.0039(7) 0.0039(7)
C43A 0.0373(10) 0.0288(10) 0.0392(10) -0.0142(8) -0.0014(8) -0.0022(8)
C44A 0.0324(9) 0.0459(11) 0.0250(8) -0.0142(8) -0.0017(7) 0.0061(8)
C45A 0.0256(8) 0.0385(10) 0.0201(7) -0.0020(7) 0.0024(6) 0.0081(7)
C46A 0.0198(7) 0.0245(8) 0.0214(7) -0.0026(6) 0.0030(6) 0.0041(6)
C1B 0.0213(7) 0.0192(7) 0.0172(6) 0.0014(5) 0.0046(5) 0.0033(6)
C2B 0.0206(7) 0.0187(8) 0.0234(7) 0.0001(6) 0.0047(6) 0.0042(6)
C3B 0.0203(7) 0.0202(7) 0.0165(6) 0.0001(5) 0.0031(5) 0.0045(6)
N4B 0.0182(6) 0.0163(6) 0.0202(6) -0.0004(5) 0.0030(5) 0.0055(5)
C5B 0.0227(7) 0.0178(7) 0.0217(7) 0.0007(6) 0.0029(6) 0.0046(6)
C6B 0.0270(8) 0.0213(8) 0.0225(7) 0.0011(6) 0.0076(6) 0.0018(6)
C7B 0.0211(7) 0.0231(8) 0.0168(6) 0.0000(6) 0.0029(5) 0.0021(6)
N8B 0.0188(6) 0.0169(6) 0.0205(6) 0.0003(5) 0.0051(5) 0.0049(5)
O9B 0.0269(6) 0.0274(6) 0.0266(5) 0.0004(5) 0.0112(5) 0.0058(5)
C10B 0.0228(7) 0.0188(7) 0.0177(6) 0.0014(5) 0.0048(5) 0.0039(6)
O10B 0.0271(5) 0.0167(5) 0.0230(5) 0.0008(4) 0.0033(4) 0.0035(4)
C11B 0.0249(7) 0.0207(8) 0.0233(7) 0.0035(6) 0.0061(6) 0.0062(6)
O11B 0.0317(6) 0.0322(7) 0.0347(6) -0.0059(5) 0.0082(5) 0.0130(5)
O12B 0.0210(5) 0.0308(6) 0.0262(5) -0.0020(5) 0.0021(4) 0.0094(5)
C13B 0.0229(8) 0.0451(12) 0.0411(10) -0.0045(9) 0.0011(7) 0.0112(8)
Si1B 0.0261(2) 0.0186(2) 0.0249(2) 0.00353(16) 0.00528(17) 0.00553(17)
C14B 0.0418(11) 0.0348(10) 0.0309(9) 0.0035(8) 0.0143(8) 0.0094(9)
C15B 0.0380(11) 0.0431(12) 0.0518(12) 0.0231(10) 0.0032(9) 0.0134(9)
C16B 0.0417(10) 0.0215(9) 0.0350(9) -0.0021(7) 0.0102(8) -0.0034(7)
C17B 0.095(2) 0.0295(12) 0.0532(14) -0.0030(10) 0.0222(13) -0.0220(13)
C18B 0.0697(16) 0.0390(13) 0.0512(13) -0.0127(10) 0.0244(12) 0.0051(11)
C19B 0.0477(13) 0.0586(15) 0.0494(13) -0.0122(11) -0.0121(10) -0.0004(12)
C31B 0.0199(7) 0.0159(7) 0.0198(7) 0.0016(5) 0.0030(5) 0.0038(6)
C32B 0.0248(8) 0.0349(9) 0.0180(7) 0.0020(6) 0.0001(6) 0.0120(7)
C33B 0.0287(8) 0.0378(10) 0.0183(7) 0.0016(6) 0.0045(6) 0.0147(7)
C34B 0.0200(7) 0.0247(8) 0.0279(8) 0.0038(6) 0.0036(6) 0.0083(6)
C35B 0.0281(9) 0.0476(11) 0.0240(8) -0.0020(7) -0.0056(7) 0.0169(8)
C36B 0.0318(9) 0.0421(10) 0.0188(7) -0.0050(7) -0.0005(6) 0.0151(8)
Br1B 0.03188(9) 0.06002(13) 0.03827(10) 0.00701(9) 0.00604(7) 0.02785(9)
C41B 0.0198(7) 0.0234(8) 0.0261(7) -0.0058(6) 0.0016(6) 0.0074(6)
C42B 0.0378(10) 0.0293(10) 0.0423(10) -0.0089(8) 0.0054(8) -0.0001(8)
C43B 0.0397(11) 0.0427(12) 0.0604(14) -0.0274(11) 0.0023(10) -0.0056(9)
C44B 0.0326(10) 0.0671(15) 0.0439(12) -0.0324(11) -0.0080(9) 0.0130(10)
C45B 0.0355(10) 0.0579(13) 0.0259(8) -0.0090(8) -0.0027(7) 0.0233(9)
C46B 0.0262(8) 0.0326(9) 0.0242(8) -0.0041(7) 0.0004(6) 0.0111(7)

loop_
_atom_type_symbol
_atom_type_description
_atom_type_scat_dispersion_real
_atom_type_scat_dispersion_imag
_atom_type_scat_source
C C 0.0033 0.0016 'International Tables Vol C Tables 4.2.6.8 and 6.1.1.4'
H H 0.0000 0.0000 'International Tables Vol C Tables 4.2.6.8 and 6.1.1.4'
N N 0.0061 0.0033 'International Tables Vol C Tables 4.2.6.8 and 6.1.1.4'
O O 0.0106 0.0060 'International Tables Vol C Tables 4.2.6.8 and 6.1.1.4'
Si Si 0.0817 0.0704 'International Tables Vol C Tables 4.2.6.8 and 6.1.1.4'
Br Br -0.2901 2.4595 'International Tables Vol C Tables 4.2.6.8 and 6.1.1.4'

loop_
_geom_angle_atom_site_label_1
_geom_angle_atom_site_label_2
_geom_angle_atom_site_label_3
_geom_angle
C10A C1A N8A 125.07(13)
C10A C1A C2A 127.05(13)
N8A C1A C2A 107.46(12)
C1A C2A C3A 102.35(11)
C1A C2A H2A 111.2(10)
C3A C2A H2A 112.0(10)
C1A C2A H2B 111.1(10)
C3A C2A H2B 111.1(10)
H2A C2A H2B 109.0(14)
N4A C3A C31A 111.72(11)
N4A C3A C2A 99.91(11)
C31A C3A C2A 115.96(12)
N4A C3A H3A 111.1(9)
C31A C3A H3A 109.0(9)
C2A C3A H3A 109.0(9)
N8A N4A C5A 103.87(10)
N8A N4A C3A 102.06(10)
C5A N4A C3A 116.18(11)
N4A C5A C41A 110.67(11)
N4A C5A C6A 105.40(11)
C41A C5A C6A 112.99(12)
N4A C5A H5A 107.3(10)
C41A C5A H5A 109.9(9)
C6A C5A H5A 110.3(9)
C7A C6A C5A 104.36(12)
C7A C6A H6A 111.8(11)
C5A C6A H6A 112.9(10)
C7A C6A H6B 106.7(10)
C5A C6A H6B 112.4(10)
H6A C6A H6B 108.5(14)
O9A C7A N8A 124.07(14)
O9A C7A C6A 128.77(13)
N8A C7A C6A 107.16(11)
C7A N8A C1A 121.45(11)
C7A N8A N4A 111.23(11)
C1A N8A N4A 106.59(10)
C1A C10A O10A 117.91(13)
C1A C10A C11A 125.92(13)
O10A C10A C11A 115.35(12)
C10A O10A Si1A 131.55(9)
O11A C11A O12A 124.66(14)
O11A C11A C10A 122.62(14)
O12A C11A C10A 112.67(12)
C11A O12A C13A 114.84(12)
O12A C13A H13A 109.8(14)
O12A C13A H13B 107.0(13)
H13A C13A H13B 110.1(18)
O12A C13A H13C 108.7(13)
H13A C13A H13C 111.2(18)
H13B C13A H13C 109.9(18)
O10A Si1A C15A 104.24(7)
O10A Si1A C14A 111.96(8)
C15A Si1A C14A 112.81(9)
O10A Si1A C16A 105.42(6)
C15A Si1A C16A 111.57(8)
C14A Si1A C16A 110.46(8)
Si1A C14A H14A 112.3(13)
Si1A C14A H14B 108.7(12)
H14A C14A H14B 107.6(17)
Si1A C14A H14C 112.9(12)
H14A C14A H14C 104.8(17)
H14B C14A H14C 110.3(17)
Si1A C15A H15A 110.1(12)
Si1A C15A H15B 112.6(12)
H15A C15A H15B 107.6(17)
Si1A C15A H15C 110.0(12)
H15A C15A H15C 108.0(17)
H15B C15A H15C 108.3(17)
C17A C16A C18A 108.81(15)
C17A C16A C19A 109.74(15)
C18A C16A C19A 108.77(14)
C17A C16A Si1A 110.70(12)
C18A C16A Si1A 109.34(11)
C19A C16A Si1A 109.45(12)
C16A C17A H17A 111.9(13)
C16A C17A H17B 111.6(14)
H17A C17A H17B 105.4(18)
C16A C17A H17C 111.3(13)
H17A C17A H17C 109.8(18)
H17B C17A H17C 106.6(18)
C16A C18A H18A 110.1(12)
C16A C18A H18B 112.4(12)
H18A C18A H18B 107.5(16)
C16A C18A H18C 112.6(12)
H18A C18A H18C 106.0(16)
H18B C18A H18C 107.8(16)
C16A C19A H19A 110.8(12)
C16A C19A H19B 110.8(12)
H19A C19A H19B 110.1(17)
C16A C19A H19C 110.1(12)
H19A C19A H19C 107.5(17)
H19B C19A H19C 107.3(17)
C36A C31A C32A 118.87(13)
C36A C31A C3A 119.64(12)
C32A C31A C3A 121.50(13)
C33A C32A C31A 121.04(14)
C33A C32A H32A 120.4(10)
C31A C32A H32A 118.5(10)
C34A C33A C32A 118.70(14)
C34A C33A H33A 120.1(11)
C32A C33A H33A 121.2(11)
C33A C34A C35A 121.66(14)
C33A C34A Br1A 119.68(11)
C35A C34A Br1A 118.64(12)
C34A C35A C36A 118.88(14)
C34A C35A H35A 120.2(11)
C36A C35A H35A 120.9(11)
C31A C36A C35A 120.85(14)
C31A C36A H36A 119.7(11)
C35A C36A H36A 119.5(11)
C46A C41A C42A 118.59(14)
C46A C41A C5A 121.65(13)
C42A C41A C5A 119.76(14)
C43A C42A C41A 120.81(16)
C43A C42A H42A 120.9(11)
C41A C42A H42A 118.2(11)
C44A C43A C42A 120.19(17)
C44A C43A H43A 120.0(12)
C42A C43A H43A 119.8(12)
C45A C44A C43A 119.34(16)
C45A C44A H44A 119.5(12)
C43A C44A H44A 121.2(12)
C44A C45A C46A 120.77(16)
C44A C45A H45A 120.7(11)
C46A C45A H45A 118.5(11)
C41A C46A C45A 120.30(15)
C41A C46A H46A 119.4(10)
C45A C46A H46A 120.3(10)
C10B C1B N8B 125.30(13)
C10B C1B C2B 126.98(14)
N8B C1B C2B 107.43(12)
C1B C2B C3B 102.35(12)
C1B C2B H2C 111.2(10)
C3B C2B H2C 109.5(10)
C1B C2B H2D 111.8(10)
C3B C2B H2D 113.3(10)
H2C C2B H2D 108.6(14)
N4B C3B C31B 112.19(11)
N4B C3B C2B 100.15(11)
C31B C3B C2B 115.21(12)
N4B C3B H3B 109.9(10)
C31B C3B H3B 110.4(10)
C2B C3B H3B 108.6(10)
N8B N4B C5B 103.87(10)
N8B N4B C3B 102.42(10)
C5B N4B C3B 116.31(11)
N4B C5B C41B 110.80(12)
N4B C5B C6B 105.45(12)
C41B C5B C6B 112.99(13)
N4B C5B H5B 107.7(10)
C41B C5B H5B 109.4(10)
C6B C5B H5B 110.4(10)
C7B C6B C5B 104.52(12)
C7B C6B H6C 107.5(11)
C5B C6B H6C 111.6(10)
C7B C6B H6D 110.8(11)
C5B C6B H6D 113.8(11)
H6C C6B H6D 108.4(15)
O9B C7B N8B 124.06(14)
O9B C7B C6B 128.70(13)
N8B C7B C6B 107.24(12)
C7B N8B C1B 121.91(11)
C7B N8B N4B 111.65(11)
C1B N8B N4B 106.71(10)
C1B C10B O10B 118.78(13)
C1B C10B C11B 125.96(14)
O10B C10B C11B 114.61(12)
C10B O10B Si1B 123.99(9)
O11B C11B O12B 124.64(14)
O11B C11B C10B 123.06(14)
O12B C11B C10B 112.26(12)
C11B O12B C13B 114.51(12)
O12B C13B H13D 110.1(13)
O12B C13B H13E 106.5(13)
H13D C13B H13E 110.1(18)
O12B C13B H13F 107.8(13)
H13D C13B H13F 112.6(18)
H13E C13B H13F 109.6(18)
O10B Si1B C15B 109.48(8)
O10B Si1B C14B 108.73(7)
C15B Si1B C14B 110.13(10)
O10B Si1B C16B 103.42(7)
C15B Si1B C16B 112.85(10)
C14B Si1B C16B 111.95(9)
Si1B C14B H14D 109.6(13)
Si1B C14B H14E 112.6(12)
H14D C14B H14E 107.5(17)
Si1B C14B H14F 110.7(13)
H14D C14B H14F 108.3(18)
H14E C14B H14F 108.0(18)
Si1B C15B H15D 112.8(14)
Si1B C15B H15E 111.9(14)
H15D C15B H15E 108.1(19)
Si1B C15B H15F 110.0(15)
H15D C15B H15F 107(2)
H15E C15B H15F 106.5(19)
C18B C16B C19B 108.93(18)
C18B C16B C17B 108.89(18)
C19B C16B C17B 109.7(2)
C18B C16B Si1B 110.37(14)
C19B C16B Si1B 109.69(14)
C17B C16B Si1B 109.22(14)
C16B C17B H17D 111.5(17)
C16B C17B H17E 112.4(17)
H17D C17B H17E 107(2)
C16B C17B H17F 110.3(17)
H17D C17B H17F 108(2)
H17E C17B H17F 108(2)
C16B C18B H18D 109.4(15)
C16B C18B H18E 111.5(15)
H18D C18B H18E 111(2)
C16B C18B H18F 111.0(15)
H18D C18B H18F 108(2)
H18E C18B H18F 105(2)
C16B C19B H19D 112.5(15)
C16B C19B H19E 111.8(16)
H19D C19B H19E 106(2)
C16B C19B H19F 110.7(16)
H19D C19B H19F 109(2)
H19E C19B H19F 106(2)
C36B C31B C32B 118.21(14)
C36B C31B C3B 119.56(13)
C32B C31B C3B 122.22(13)
C31B C32B C33B 121.21(14)
C31B C32B H32B 118.4(10)
C33B C32B H32B 120.4(10)
C34B C33B C32B 119.01(14)
C34B C33B H33B 121.3(11)
C32B C33B H33B 119.6(11)
C33B C34B C35B 121.31(14)
C33B C34B Br1B 119.51(11)
C35B C34B Br1B 119.14(12)
C34B C35B C36B 118.93(15)
C34B C35B H35B 119.4(11)
C36B C35B H35B 121.6(11)
C35B C36B C31B 121.33(14)
C35B C36B H36B 119.8(11)
C31B C36B H36B 118.9(11)
C46B C41B C42B 118.63(16)
C46B C41B C5B 122.01(14)
C42B C41B C5B 119.36(15)
C43B C42B C41B 120.43(19)
C43B C42B H42B 121.5(13)
C41B C42B H42B 118.0(13)
C44B C43B C42B 120.4(2)
C44B C43B H43B 121.5(15)
C42B C43B H43B 118.1(15)
C45B C44B C43B 119.59(18)
C45B C44B H44B 120.3(13)
C43B C44B H44B 120.1(13)
C44B C45B C46B 120.71(19)
C44B C45B H45B 122.3(12)
C46B C45B H45B 116.9(13)
C41B C46B C45B 120.20(17)
C41B C46B H46B 120.3(11)
C45B C46B H46B 119.5(11)

loop_
_geom_bond_atom_site_label_1
_geom_bond_atom_site_label_2
_geom_bond_distance
C1A C10A 1.337(2)
C1A N8A 1.4163(18)
C1A C2A 1.513(2)
C2A C3A 1.542(2)
C2A H2A 0.950(17)
C2A H2B 0.972(16)
C3A N4A 1.4928(18)
C3A C31A 1.5085(19)
C3A H3A 0.990(16)
N4A N8A 1.4566(15)
N4A C5A 1.4833(18)
C5A C41A 1.522(2)
C5A C6A 1.5397(19)
C5A H5A 0.981(16)
C6A C7A 1.512(2)
C6A H6A 0.936(18)
C6A H6B 0.936(17)
C7A O9A 1.2103(17)
C7A N8A 1.4047(17)
C10A O10A 1.3686(17)
C10A C11A 1.492(2)
O10A Si1A 1.6670(11)
C11A O11A 1.2129(17)
C11A O12A 1.3354(18)
O12A C13A 1.4471(19)
C13A H13A 0.93(2)
C13A H13B 0.95(2)
C13A H13C 0.94(2)
Si1A C15A 1.8573(17)
Si1A C14A 1.8613(18)
Si1A C16A 1.8803(16)
C14A H14A 0.93(2)
C14A H14B 0.96(2)
C14A H14C 0.95(2)
C15A H15A 0.95(2)
C15A H15B 0.95(2)
C15A H15C 0.98(2)
C16A C17A 1.539(2)
C16A C18A 1.539(2)
C16A C19A 1.540(2)
C17A H17A 0.99(2)
C17A H17B 0.96(2)
C17A H17C 0.98(2)
C18A H18A 0.97(2)
C18A H18B 0.98(2)
C18A H18C 0.97(2)
C19A H19A 0.98(2)
C19A H19B 0.99(2)
C19A H19C 0.98(2)
C31A C36A 1.386(2)
C31A C32A 1.3918(19)
C32A C33A 1.391(2)
C32A H32A 0.953(17)
C33A C34A 1.379(2)
C33A H33A 0.939(17)
C34A C35A 1.382(2)
C34A Br1A 1.9018(14)
C35A C36A 1.393(2)
C35A H35A 0.917(19)
C36A H36A 0.962(18)
C41A C46A 1.389(2)
C41A C42A 1.396(2)
C42A C43A 1.387(2)
C42A H42A 0.938(18)
C43A C44A 1.386(3)
C43A H43A 0.93(2)
C44A C45A 1.381(3)
C44A H44A 0.970(19)
C45A C46A 1.392(2)
C45A H45A 0.952(18)
C46A H46A 0.954(17)
C1B C10B 1.335(2)
C1B N8B 1.4202(19)
C1B C2B 1.512(2)
C2B C3B 1.543(2)
C2B H2C 0.965(17)
C2B H2D 0.949(17)
C3B N4B 1.4871(19)
C3B C31B 1.5102(19)
C3B H3B 0.962(16)
N4B N8B 1.4578(16)
N4B C5B 1.4863(19)
C5B C41B 1.524(2)
C5B C6B 1.538(2)
C5B H5B 0.978(17)
C6B C7B 1.509(2)
C6B H6C 0.941(17)
C6B H6D 0.922(18)
C7B O9B 1.2108(17)
C7B N8B 1.4012(18)
C10B O10B 1.3769(18)
C10B C11B 1.496(2)
O10B Si1B 1.6773(11)
C11B O11B 1.2084(17)
C11B O12B 1.3388(18)
O12B C13B 1.452(2)
C13B H13D 0.97(2)
C13B H13E 0.96(2)
C13B H13F 0.94(2)
Si1B C15B 1.853(2)
Si1B C14B 1.8563(18)
Si1B C16B 1.8797(18)
C14B H14D 0.96(2)
C14B H14E 0.97(2)
C14B H14F 0.94(2)
C15B H15D 0.94(2)
C15B H15E 0.97(2)
C15B H15F 0.95(2)
C16B C18B 1.528(3)
C16B C19B 1.530(3)
C16B C17B 1.537(3)
C17B H17D 0.99(3)
C17B H17E 0.99(3)
C17B H17F 0.96(3)
C18B H18D 0.98(3)
C18B H18E 0.98(3)
C18B H18F 0.97(3)
C19B H19D 1.02(3)
C19B H19E 0.96(3)
C19B H19F 0.96(3)
C31B C36B 1.390(2)
C31B C32B 1.391(2)
C32B C33B 1.392(2)
C32B H32B 0.945(18)
C33B C34B 1.377(2)
C33B H33B 0.945(18)
C34B C35B 1.381(2)
C34B Br1B 1.9009(15)
C35B C36B 1.389(2)
C35B H35B 0.945(19)
C36B H36B 0.953(18)
C41B C46B 1.388(2)
C41B C42B 1.394(2)
C42B C43B 1.389(3)
C42B H42B 0.94(2)
C43B C44B 1.375(3)
C43B H43B 0.90(2)
C44B C45B 1.372(3)
C44B H44B 0.96(2)
C45B C46B 1.393(2)
C45B H45B 0.96(2)
C46B H46B 0.935(18)

loop_
_geom_torsion_atom_site_label_1
_geom_torsion_atom_site_label_2
_geom_torsion_atom_site_label_3
_geom_torsion_atom_site_label_4
_geom_torsion
C10A C1A C2A C3A 160.52(14)
N8A C1A C2A C3A -12.32(14)
C1A C2A C3A N4A 35.35(12)
C1A C2A C3A C31A 155.54(12)
C31A C3A N4A N8A -169.14(11)
C2A C3A N4A N8A -45.91(12)
C31A C3A N4A C5A 78.64(14)
C2A C3A N4A C5A -158.13(11)
N8A N4A C5A C41A 94.74(12)
C3A N4A C5A C41A -154.08(11)
N8A N4A C5A C6A -27.73(14)
C3A N4A C5A C6A 83.44(14)
N4A C5A C6A C7A 19.76(15)
C41A C5A C6A C7A -101.22(14)
C5A C6A C7A O9A 176.06(15)
C5A C6A C7A N8A -3.85(15)
O9A C7A N8A C1A 39.2(2)
C6A C7A N8A C1A -140.87(13)
O9A C7A N8A N4A 165.84(13)
C6A C7A N8A N4A -14.24(15)
C10A C1A N8A C7A -61.04(19)
C2A C1A N8A C7A 111.98(14)
C10A C1A N8A N4A 170.27(13)
C2A C1A N8A N4A -16.71(13)
C5A N4A N8A C7A 26.84(14)
C3A N4A N8A C7A -94.33(12)
C5A N4A N8A C1A 161.26(11)
C3A N4A N8A C1A 40.09(13)
N8A C1A C10A O10A 169.19(12)
C2A C1A C10A O10A -2.5(2)
N8A C1A C10A C11A 0.1(2)
C2A C1A C10A C11A -171.52(13)
C1A C10A O10A Si1A 135.02(12)
C11A C10A O10A Si1A -54.77(16)
C1A C10A C11A O11A 141.88(16)
O10A C10A C11A O11A -27.4(2)
C1A C10A C11A O12A -40.4(2)
O10A C10A C11A O12A 150.31(12)
O11A C11A O12A C13A -8.0(2)
C10A C11A O12A C13A 174.35(14)
C10A O10A Si1A C15A 130.45(13)
C10A O10A Si1A C14A 8.20(14)
C10A O10A Si1A C16A -111.94(12)
O10A Si1A C16A C17A -168.42(12)
C15A Si1A C16A C17A -55.88(15)
C14A Si1A C16A C17A 70.45(14)
O10A Si1A C16A C18A -48.56(13)
C15A Si1A C16A C18A 63.99(14)
C14A Si1A C16A C18A -169.69(12)
O10A Si1A C16A C19A 70.50(12)
C15A Si1A C16A C19A -176.96(12)
C14A Si1A C16A C19A -50.63(14)
N4A C3A C31A C36A -134.76(14)
C2A C3A C31A C36A 111.66(16)
N4A C3A C31A C32A 45.12(19)
C2A C3A C31A C32A -68.46(18)
C36A C31A C32A C33A -0.2(2)
C3A C31A C32A C33A 179.93(14)
C31A C32A C33A C34A 0.4(2)
C32A C33A C34A C35A -0.7(2)
C32A C33A C34A Br1A 177.48(12)
C33A C34A C35A C36A 0.8(3)
Br1A C34A C35A C36A -177.40(13)
C32A C31A C36A C35A 0.3(2)
C3A C31A C36A C35A -179.83(15)
C34A C35A C36A C31A -0.6(3)
N4A C5A C41A C46A -1.20(18)
C6A C5A C41A C46A 116.73(15)
N4A C5A C41A C42A 177.77(13)
C6A C5A C41A C42A -64.30(18)
C46A C41A C42A C43A 1.0(2)
C5A C41A C42A C43A -178.05(15)
C41A C42A C43A C44A -0.5(3)
C42A C43A C44A C45A -0.2(3)
C43A C44A C45A C46A 0.4(3)
C42A C41A C46A C45A -0.7(2)
C5A C41A C46A C45A 178.27(13)
C44A C45A C46A C41A 0.1(2)
C10B C1B C2B C3B -161.05(14)
N8B C1B C2B C3B 13.05(14)
C1B C2B C3B N4B -35.46(13)
C1B C2B C3B C31B -156.01(12)
C31B C3B N4B N8B 168.03(11)
C2B C3B N4B N8B 45.33(12)
C31B C3B N4B C5B -79.46(14)
C2B C3B N4B C5B 157.84(11)
N8B N4B C5B C41B -95.88(12)
C3B N4B C5B C41B 152.45(11)
N8B N4B C5B C6B 26.70(14)
C3B N4B C5B C6B -84.97(14)
N4B C5B C6B C7B -19.94(16)
C41B C5B C6B C7B 101.22(15)
C5B C6B C7B O9B -174.78(15)
C5B C6B C7B N8B 5.17(16)
O9B C7B N8B C1B -40.1(2)
C6B C7B N8B C1B 139.95(14)
O9B C7B N8B N4B -167.79(13)
C6B C7B N8B N4B 12.25(16)
C10B C1B N8B C7B 59.8(2)
C2B C1B N8B C7B -114.41(14)
C10B C1B N8B N4B -170.35(13)
C2B C1B N8B N4B 15.43(14)
C5B N4B N8B C7B -24.93(14)
C3B N4B N8B C7B 96.53(13)
C5B N4B N8B C1B -160.40(11)
C3B N4B N8B C1B -38.94(13)
N8B C1B C10B O10B -170.05(12)
C2B C1B C10B O10B 3.0(2)
N8B C1B C10B C11B 0.2(2)
C2B C1B C10B C11B 173.31(14)
C1B C10B O10B Si1B -109.99(14)
C11B C10B O10B Si1B 78.67(14)
C1B C10B C11B O11B -138.18(16)
O10B C10B C11B O11B 32.4(2)
C1B C10B C11B O12B 44.1(2)
O10B C10B C11B O12B -145.26(12)
O11B C11B O12B C13B 6.5(2)
C10B C11B O12B C13B -175.88(14)
C10B O10B Si1B C15B -50.33(14)
C10B O10B Si1B C14B 70.03(13)
C10B O10B Si1B C16B -170.85(11)
O10B Si1B C16B C18B 66.82(16)
C15B Si1B C16B C18B -51.38(17)
C14B Si1B C16B C18B -176.30(15)
O10B Si1B C16B C19B -53.20(15)
C15B Si1B C16B C19B -171.40(15)
C14B Si1B C16B C19B 63.67(16)
O10B Si1B C16B C17B -173.50(16)
C15B Si1B C16B C17B 68.30(19)
C14B Si1B C16B C17B -56.62(19)
N4B C3B C31B C36B 152.06(14)
C2B C3B C31B C36B -94.22(17)
N4B C3B C31B C32B -29.12(19)
C2B C3B C31B C32B 84.60(18)
C36B C31B C32B C33B -0.5(2)
C3B C31B C32B C33B -179.37(15)
C31B C32B C33B C34B 0.1(3)
C32B C33B C34B C35B 0.9(3)
C32B C33B C34B Br1B -176.76(13)
C33B C34B C35B C36B -1.3(3)
Br1B C34B C35B C36B 176.30(14)
C34B C35B C36B C31B 0.9(3)
C32B C31B C36B C35B 0.0(3)
C3B C31B C36B C35B 178.92(16)
N4B C5B C41B C46B -4.34(19)
C6B C5B C41B C46B -122.41(15)
N4B C5B C41B C42B 176.53(14)
C6B C5B C41B C42B 58.45(19)
C46B C41B C42B C43B 0.1(3)
C5B C41B C42B C43B 179.28(17)
C41B C42B C43B C44B -0.1(3)
C42B C43B C44B C45B 0.0(3)
C43B C44B C45B C46B -0.1(3)
C42B C41B C46B C45B -0.1(2)
C5B C41B C46B C45B -179.29(14)
C44B C45B C46B C41B 0.1(3)
